data_7250253
loop_
_publ_author_name
'Shukla, Vibhav'
'Kumar, Astakala Anil'
'Haq, Nazrul'
'Tothadi, Sinu'
'Siddiqui, Kafeel Ahmad'

_publ_section_title
;
 A dual-function crystalline sensor: tris(2-carboxyethyl) isocyanurate for
 ultra-sensitive detection and sustainable degradation of tetracycline
 antibiotics
;
_journal_issue 20
_journal_name_full CrystEngComm
_journal_page_first 3326
_journal_page_last 3344
_journal_paper_doi 10.1039/D5CE00235D
_journal_volume 27
_journal_year 2025
_chemical_formula_moiety 'C12 H15 N3 O9'
_chemical_formula_sum 'C12 H15 N3 O9'
_chemical_formula_weight 345.27
_space_group_crystal_system monoclinic
_space_group_IT_number 14
_space_group_name_Hall '-P 2yn'
_space_group_name_H-M_alt 'P 1 21/n 1'
_atom_sites_solution_hydrogens mixed
_audit_creation_date 2024-12-16
_audit_creation_method
;
Olex2 1.2
(compiled 2018.05.29 svn.r3508 for OlexSys, GUI svn.r5506)
;
_audit_update_record
;
2025-03-05 deposited with the CCDC.	2025-04-08 downloaded from the CCDC.
;
_cell_angle_alpha 90
_cell_angle_beta 96.070(2)
_cell_angle_gamma 90
_cell_formula_units_Z 4
_cell_length_a 8.6758(4)
_cell_length_b 15.7644(6)
_cell_length_c 10.9510(5)
_cell_measurement_reflns_used 8531
_cell_measurement_temperature 273(2)
_cell_measurement_theta_max 26.730
_cell_measurement_theta_min 2.273
_cell_volume 1489.36(11)
_computing_cell_refinement 'SAINT V8.40B (?, 2016)'
_computing_data_reduction 'SAINT V8.40B (?, 2016)'
_computing_molecular_graphics 'Olex2 (Dolomanov et al., 2009)'
_computing_publication_material 'Olex2 (Dolomanov et al., 2009)'
_computing_structure_refinement 'ShelXL (Sheldrick, 2015)'
_computing_structure_solution 'SHELXT 2018/2 (Sheldrick, 2018)'
_diffrn_ambient_temperature 273.15
_diffrn_measured_fraction_theta_full 1.000
_diffrn_measured_fraction_theta_max 0.999
_diffrn_measurement_device_type 'Bruker D8 QUEST'
_diffrn_radiation_type MoK\a
_diffrn_radiation_wavelength 0.71073
_diffrn_reflns_av_R_equivalents 0.0820
_diffrn_reflns_av_unetI/netI 0.0335
_diffrn_reflns_Laue_measured_fraction_full 1.000
_diffrn_reflns_Laue_measured_fraction_max 0.999
_diffrn_reflns_limit_h_max 11
_diffrn_reflns_limit_h_min -11
_diffrn_reflns_limit_k_max 20
_diffrn_reflns_limit_k_min -20
_diffrn_reflns_limit_l_max 13
_diffrn_reflns_limit_l_min -13
_diffrn_reflns_number 43863
_diffrn_reflns_point_group_measured_fraction_full 1.000
_diffrn_reflns_point_group_measured_fraction_max 0.999
_diffrn_reflns_theta_full 25.242
_diffrn_reflns_theta_max 26.946
_diffrn_reflns_theta_min 2.273
_exptl_absorpt_coefficient_mu 0.134
_exptl_absorpt_correction_T_max 0.7455
_exptl_absorpt_correction_T_min 0.6579
_exptl_absorpt_correction_type multi-scan
_exptl_absorpt_process_details
'SADABS-2016/2 (Bruker,2016/2) was used for absorption correction. wR2(int) was 0.1047 before and 0.0812 after correction. The Ratio of minimum to maximum transmission is 0.8825. The \l/2 correction factor is Not present.'
_exptl_crystal_colour colourless
_exptl_crystal_colour_primary colourless
_exptl_crystal_density_diffrn 1.540
_exptl_crystal_description block
_exptl_crystal_F_000 720
_exptl_crystal_size_max 0.21
_exptl_crystal_size_mid 0.15
_exptl_crystal_size_min 0.04
_refine_diff_density_max 0.255
_refine_diff_density_min -0.268
_refine_diff_density_rms 0.046
_refine_ls_extinction_method none
_refine_ls_goodness_of_fit_ref 1.061
_refine_ls_hydrogen_treatment mixed
_refine_ls_matrix_type full
_refine_ls_number_parameters 245
_refine_ls_number_reflns 3223
_refine_ls_number_restraints 0
_refine_ls_restrained_S_all 1.061
_refine_ls_R_factor_all 0.0633
_refine_ls_R_factor_gt 0.0457
_refine_ls_shift/su_max 0.000
_refine_ls_shift/su_mean 0.000
_refine_ls_structure_factor_coef Fsqd
_refine_ls_weighting_details 'w=1/[\s^2^(Fo^2^)+(0.0601P)^2^+0.6737P] where P=(Fo^2^+2Fc^2^)/3'
_refine_ls_weighting_scheme calc
_refine_ls_wR_factor_gt 0.1197
_refine_ls_wR_factor_ref 0.1370
_reflns_Friedel_coverage 0.000
_reflns_number_gt 2510
_reflns_number_total 3223
_reflns_threshold_expression 'I > 2\s(I)'
_cod_data_source_file d5ce00235d2.cif
_cod_data_source_block he_36copy_0ma_a
_cod_depositor_comments 'Adding full bibliography for 7250253.cif.'
_cod_database_code 7250253
_shelx_shelxl_version_number 2018/3
_shelx_space_group_comment
;
The symmetry employed for this shelxl refinement is uniquely defined
by the following loop, which should always be used as a source of
symmetry information in preference to the above space-group names.
They are only intended as comments.
;
_shelx_estimated_absorpt_t_max 0.995
_shelx_estimated_absorpt_t_min 0.972
_olex2_refinement_description
;
1. Fixed Uiso
 At 1.2 times of:
  All C(H,H) groups
 At 1.5 times of:
  All O(H) groups
2. Others
 Fixed Sof: O9(0.75) H9(0.75) O11(0.75) O10(0.25) H8(0.25) O8(0.25)
3.a Secondary CH2 refined with riding coordinates:
 C2(H2A,H2B), C3(H3A,H3B), C5(H5A,H5B), C6(H6A,H6B), C11(H11A,H11B), C12(H12A,
 H12B)
3.b Idealised tetrahedral OH refined as rotating group:
 O2(H2), O9(H9)
;
_olex2_submission_special_instructions 'No special instructions were received'

loop_
_space_group_symop_operation_xyz
'x, y, z'
'-x+1/2, y+1/2, -z+1/2'
'-x, -y, -z'
'x-1/2, -y-1/2, z-1/2'

loop_
_atom_site_label
_atom_site_type_symbol
_atom_site_fract_x
_atom_site_fract_y
_atom_site_fract_z
_atom_site_U_iso_or_equiv
_atom_site_adp_type
_atom_site_occupancy
_atom_site_site_symmetry_order
_atom_site_calc_flag
_atom_site_refinement_flags_posn
_atom_site_refinement_flags_adp
_atom_site_refinement_flags_occupancy
_atom_site_disorder_assembly
_atom_site_disorder_group
O7 O 0.69902(19) 0.54420(8) 0.63170(12) 0.0524(4) Uani 1 1 d . . . . .
O5 O 0.83629(18) 0.42159(10) 1.00064(11) 0.0521(4) Uani 1 1 d . . . . .
O6 O 0.75845(19) 0.25921(8) 0.65903(13) 0.0543(4) Uani 1 1 d . . . . .
O3 O 0.87699(17) 0.17921(12) 1.13654(14) 0.0636(5) Uani 1 1 d . . . . .
O1 O 0.81458(16) 0.62300(12) 1.12657(13) 0.0620(5) Uani 1 1 d . . . . .
O4 O 0.62397(18) 0.15975(13) 1.13591(15) 0.0673(5) Uani 1 1 d . . . . .
N2 N 0.80683(17) 0.33830(9) 0.83176(13) 0.0351(3) Uani 1 1 d . . . . .
N3 N 0.72397(17) 0.40142(8) 0.64280(12) 0.0314(3) Uani 1 1 d . . . . .
N4 N 0.77530(17) 0.48537(9) 0.81804(12) 0.0334(3) Uani 1 1 d . . . . .
O2 O 0.56035(17) 0.61863(13) 1.13789(14) 0.0629(5) Uani 1 1 d . . . . .
H2 H 0.586004 0.638755 1.206059 0.094 Uiso 1 1 calc GR . . . .
C1 C 0.7444(2) 0.18736(12) 1.08756(17) 0.0413(4) Uani 1 1 d . . . . .
C2 C 0.7066(2) 0.23126(13) 0.96766(18) 0.0452(5) Uani 1 1 d . . . . .
H2A H 0.640006 0.279265 0.979953 0.054 Uiso 1 1 calc R . . . .
H2B H 0.648443 0.192542 0.911384 0.054 Uiso 1 1 calc R . . . .
C3 C 0.8466(2) 0.26272(12) 0.90836(18) 0.0429(4) Uani 1 1 d . . . . .
H3A H 0.929314 0.276747 0.971747 0.052 Uiso 1 1 calc R . . . .
H3B H 0.883402 0.218053 0.857876 0.052 Uiso 1 1 calc R . . . .
C4 C 0.7632(2) 0.32781(11) 0.70722(16) 0.0339(4) Uani 1 1 d . . . . .
C5 C 0.6794(2) 0.39425(12) 0.50975(15) 0.0365(4) Uani 1 1 d . . . . .
H5A H 0.596845 0.434185 0.485157 0.044 Uiso 1 1 calc R . . . .
H5B H 0.640796 0.337529 0.490538 0.044 Uiso 1 1 calc R . . . .
C6 C 0.8147(2) 0.41199(18) 0.44014(17) 0.0575(6) Uani 1 1 d . . . . .
H6A H 0.849341 0.469747 0.456811 0.069 Uiso 1 1 calc R . . . .
H6B H 0.899106 0.374325 0.469272 0.069 Uiso 1 1 calc R . . . .
C7 C 0.7793(3) 0.40091(18) 0.30498(18) 0.0591(6) Uani 1 1 d . . . . .
O9 O 0.8990(7) 0.4127(4) 0.2458(5) 0.105(2) Uani 0.75 1 d . . P A 1
H9 H 0.873808 0.406903 0.172001 0.157 Uiso 0.75 1 calc GR . P A 1
C9 C 0.7307(2) 0.48170(11) 0.69281(14) 0.0328(4) Uani 1 1 d . . . . .
C10 C 0.8077(2) 0.41501(11) 0.88972(15) 0.0352(4) Uani 1 1 d . . . . .
C11 C 0.7848(2) 0.56860(12) 0.87922(17) 0.0407(4) Uani 1 1 d . . . . .
H11A H 0.792947 0.612526 0.818197 0.049 Uiso 1 1 calc R . . . .
H11B H 0.877903 0.570649 0.936618 0.049 Uiso 1 1 calc R . . . .
C12 C 0.6449(2) 0.58653(13) 0.94777(17) 0.0429(4) Uani 1 1 d . . . . .
H12A H 0.585195 0.631997 0.905997 0.051 Uiso 1 1 calc R . . . .
H12B H 0.579700 0.536395 0.943831 0.051 Uiso 1 1 calc R . . . .
C13 C 0.6826(2) 0.61057(12) 1.07865(17) 0.0388(4) Uani 1 1 d . . . . .
O11 O 0.6688(4) 0.3621(3) 0.2564(2) 0.0928(11) Uani 0.75 1 d . . P A 1
O10 O 0.6549(9) 0.4316(8) 0.2555(7) 0.080(3) Uani 0.25 1 d . . P A 2
H8 H 0.849(7) 0.427(5) 0.157(7) 0.021(18) Uiso 0.25 1 d . . P B 2
O8 O 0.8656(17) 0.4485(7) 0.2429(15) 0.065(4) Uani 0.25 1 d . . P A 2
H4 H 0.647(5) 0.146(2) 1.218(4) 0.128(13) Uiso 1 1 d . . . . .

loop_
_atom_site_aniso_label
_atom_site_aniso_U_11
_atom_site_aniso_U_22
_atom_site_aniso_U_33
_atom_site_aniso_U_23
_atom_site_aniso_U_13
_atom_site_aniso_U_12
O7 0.0845(11) 0.0369(7) 0.0347(7) 0.0063(6) 0.0006(7) 0.0110(7)
O5 0.0663(9) 0.0702(10) 0.0190(6) 0.0027(6) 0.0007(6) -0.0080(7)
O6 0.0824(11) 0.0313(7) 0.0488(8) -0.0050(6) 0.0044(8) -0.0010(7)
O3 0.0417(8) 0.1057(13) 0.0436(8) 0.0322(8) 0.0047(6) 0.0045(8)
O1 0.0410(8) 0.1052(13) 0.0398(8) -0.0295(8) 0.0048(6) -0.0055(8)
O4 0.0475(9) 0.1109(15) 0.0423(8) 0.0320(9) 0.0000(7) -0.0181(8)
N2 0.0429(8) 0.0366(8) 0.0259(7) 0.0081(6) 0.0034(6) 0.0012(6)
N3 0.0429(8) 0.0316(7) 0.0195(6) -0.0007(5) 0.0016(6) -0.0011(6)
N4 0.0465(8) 0.0337(8) 0.0205(6) -0.0025(5) 0.0057(6) -0.0050(6)
O2 0.0409(8) 0.1085(13) 0.0402(8) -0.0291(8) 0.0079(6) -0.0005(8)
C1 0.0414(10) 0.0495(11) 0.0334(9) 0.0109(8) 0.0056(8) -0.0002(8)
C2 0.0439(10) 0.0504(11) 0.0407(10) 0.0191(8) 0.0013(8) 0.0002(8)
C3 0.0444(10) 0.0459(10) 0.0387(10) 0.0184(8) 0.0056(8) 0.0059(8)
C4 0.0396(9) 0.0332(9) 0.0294(8) 0.0018(7) 0.0056(7) -0.0017(7)
C5 0.0416(9) 0.0465(10) 0.0203(8) -0.0033(7) -0.0016(7) -0.0003(8)
C6 0.0454(11) 0.1029(19) 0.0239(9) -0.0022(10) 0.0016(8) -0.0055(11)
C7 0.0485(12) 0.1033(19) 0.0252(10) -0.0011(10) 0.0024(9) 0.0022(12)
O9 0.0600(18) 0.231(7) 0.0246(14) 0.004(3) 0.0099(12) 0.002(4)
C9 0.0411(9) 0.0343(9) 0.0234(8) 0.0009(6) 0.0046(7) 0.0016(7)
C10 0.0389(9) 0.0450(10) 0.0220(8) 0.0036(7) 0.0042(7) -0.0050(7)
C11 0.0522(11) 0.0390(9) 0.0324(9) -0.0104(7) 0.0121(8) -0.0109(8)
C12 0.0433(10) 0.0525(11) 0.0330(9) -0.0108(8) 0.0048(8) -0.0066(8)
C13 0.0390(10) 0.0445(10) 0.0334(9) -0.0086(7) 0.0057(7) 0.0023(8)
O11 0.082(2) 0.162(3) 0.0342(12) -0.0235(18) 0.0044(12) -0.041(2)
O10 0.043(4) 0.160(9) 0.034(3) 0.005(5) -0.010(3) 0.013(5)
O8 0.084(10) 0.080(6) 0.032(4) -0.008(4) 0.013(6) -0.036(6)

loop_
_atom_type_symbol
_atom_type_description
_atom_type_scat_dispersion_real
_atom_type_scat_dispersion_imag
_atom_type_scat_source
C C 0.0033 0.0016 'International Tables Vol C Tables 4.2.6.8 and 6.1.1.4'
H H 0.0000 0.0000 'International Tables Vol C Tables 4.2.6.8 and 6.1.1.4'
N N 0.0061 0.0033 'International Tables Vol C Tables 4.2.6.8 and 6.1.1.4'
O O 0.0106 0.0060 'International Tables Vol C Tables 4.2.6.8 and 6.1.1.4'

loop_
_geom_angle_atom_site_label_1
_geom_angle_atom_site_label_2
_geom_angle_atom_site_label_3
_geom_angle
_geom_angle_site_symmetry_1
_geom_angle_site_symmetry_3
_geom_angle_publ_flag
C1 O4 H4 112(3) . . ?
C4 N2 C3 119.05(15) . . ?
C10 N2 C3 117.46(15) . . ?
C10 N2 C4 123.41(14) . . ?
C4 N3 C5 117.76(14) . . ?
C9 N3 C4 124.80(14) . . ?
C9 N3 C5 117.37(13) . . ?
C9 N4 C11 118.94(14) . . ?
C10 N4 C9 123.48(14) . . ?
C10 N4 C11 117.55(14) . . ?
C13 O2 H2 109.5 . . ?
O3 C1 O4 123.16(17) . . ?
O3 C1 C2 123.01(17) . . ?
O4 C1 C2 113.82(17) . . ?
C1 C2 H2A 108.6 . . ?
C1 C2 H2B 108.6 . . ?
C1 C2 C3 114.61(16) . . ?
H2A C2 H2B 107.6 . . ?
C3 C2 H2A 108.6 . . ?
C3 C2 H2B 108.6 . . ?
N2 C3 C2 110.92(15) . . ?
N2 C3 H3A 109.5 . . ?
N2 C3 H3B 109.5 . . ?
C2 C3 H3A 109.5 . . ?
C2 C3 H3B 109.5 . . ?
H3A C3 H3B 108.0 . . ?
O6 C4 N2 122.17(16) . . ?
O6 C4 N3 122.42(16) . . ?
N3 C4 N2 115.40(14) . . ?
N3 C5 H5A 109.5 . . ?
N3 C5 H5B 109.5 . . ?
N3 C5 C6 110.65(14) . . ?
H5A C5 H5B 108.1 . . ?
C6 C5 H5A 109.5 . . ?
C6 C5 H5B 109.5 . . ?
C5 C6 H6A 108.9 . . ?
C5 C6 H6B 108.9 . . ?
H6A C6 H6B 107.7 . . ?
C7 C6 C5 113.23(17) . . ?
C7 C6 H6A 108.9 . . ?
C7 C6 H6B 108.9 . . ?
O9 C7 C6 112.8(3) . . ?
O11 C7 C6 124.5(2) . . ?
O11 C7 O9 119.5(3) . . ?
O10 C7 C6 117.6(4) . . ?
O10 C7 O8 93.9(8) . . ?
O8 C7 C6 112.4(7) . . ?
C7 O9 H9 109.5 . . ?
O7 C9 N3 122.15(15) . . ?
O7 C9 N4 122.56(15) . . ?
N3 C9 N4 115.29(14) . . ?
O5 C10 N2 121.97(16) . . ?
O5 C10 N4 120.66(17) . . ?
N2 C10 N4 117.37(14) . . ?
N4 C11 H11A 109.1 . . ?
N4 C11 H11B 109.1 . . ?
N4 C11 C12 112.41(15) . . ?
H11A C11 H11B 107.9 . . ?
C12 C11 H11A 109.1 . . ?
C12 C11 H11B 109.1 . . ?
C11 C12 H12A 108.6 . . ?
C11 C12 H12B 108.6 . . ?
H12A C12 H12B 107.6 . . ?
C13 C12 C11 114.71(16) . . ?
C13 C12 H12A 108.6 . . ?
C13 C12 H12B 108.6 . . ?
O1 C13 O2 122.90(17) . . ?
O1 C13 C12 123.73(17) . . ?
O2 C13 C12 113.36(16) . . ?
C7 O8 H8 105(4) . . ?

loop_
_geom_bond_atom_site_label_1
_geom_bond_atom_site_label_2
_geom_bond_distance
_geom_bond_site_symmetry_2
_geom_bond_publ_flag
O7 C9 1.206(2) . ?
O5 C10 1.218(2) . ?
O6 C4 1.202(2) . ?
O3 C1 1.223(2) . ?
O1 C13 1.224(2) . ?
O4 C1 1.296(2) . ?
O4 H4 0.92(4) . ?
N2 C3 1.477(2) . ?
N2 C4 1.386(2) . ?
N2 C10 1.365(2) . ?
N3 C4 1.382(2) . ?
N3 C5 1.472(2) . ?
N3 C9 1.378(2) . ?
N4 C9 1.386(2) . ?
N4 C10 1.371(2) . ?
N4 C11 1.472(2) . ?
O2 H2 0.8200 . ?
O2 C13 1.306(2) . ?
C1 C2 1.490(2) . ?
C2 H2A 0.9700 . ?
C2 H2B 0.9700 . ?
C2 C3 1.520(3) . ?
C3 H3A 0.9700 . ?
C3 H3B 0.9700 . ?
C5 H5A 0.9700 . ?
C5 H5B 0.9700 . ?
C5 C6 1.492(3) . ?
C6 H6A 0.9700 . ?
C6 H6B 0.9700 . ?
C6 C7 1.490(3) . ?
C7 O9 1.294(6) . ?
C7 O11 1.212(3) . ?
C7 O10 1.252(8) . ?
C7 O8 1.302(14) . ?
O9 H9 0.8200 . ?
C11 H11A 0.9700 . ?
C11 H11B 0.9700 . ?
C11 C12 1.520(3) . ?
C12 H12A 0.9700 . ?
C12 H12B 0.9700 . ?
C12 C13 1.485(2) . ?
O8 H8 1.00(7) . ?

loop_
_geom_torsion_atom_site_label_1
_geom_torsion_atom_site_label_2
_geom_torsion_atom_site_label_3
_geom_torsion_atom_site_label_4
_geom_torsion
_geom_torsion_site_symmetry_1
_geom_torsion_site_symmetry_2
_geom_torsion_site_symmetry_3
_geom_torsion_site_symmetry_4
_geom_torsion_publ_flag
O3 C1 C2 C3 2.0(3) . . . . ?
O4 C1 C2 C3 -178.95(19) . . . . ?
N3 C5 C6 C7 176.71(19) . . . . ?
N4 C11 C12 C13 126.84(18) . . . . ?
C1 C2 C3 N2 -151.05(18) . . . . ?
C3 N2 C4 O6 -1.0(3) . . . . ?
C3 N2 C4 N3 178.35(14) . . . . ?
C3 N2 C10 O5 -1.7(3) . . . . ?
C3 N2 C10 N4 178.10(15) . . . . ?
C4 N2 C3 C2 -94.3(2) . . . . ?
C4 N2 C10 O5 174.85(17) . . . . ?
C4 N2 C10 N4 -5.4(3) . . . . ?
C4 N3 C5 C6 -96.2(2) . . . . ?
C4 N3 C9 O7 177.98(17) . . . . ?
C4 N3 C9 N4 -2.4(2) . . . . ?
C5 N3 C4 O6 -1.8(3) . . . . ?
C5 N3 C4 N2 178.92(15) . . . . ?
C5 N3 C9 O7 1.3(3) . . . . ?
C5 N3 C9 N4 -179.12(14) . . . . ?
C5 C6 C7 O9 -177.1(4) . . . . ?
C5 C6 C7 O11 -17.6(5) . . . . ?
C5 C6 C7 O10 44.8(7) . . . . ?
C5 C6 C7 O8 152.2(7) . . . . ?
C9 N3 C4 O6 -178.45(18) . . . . ?
C9 N3 C4 N2 2.2(2) . . . . ?
C9 N3 C5 C6 80.7(2) . . . . ?
C9 N4 C10 O5 -175.06(17) . . . . ?
C9 N4 C10 N2 5.2(3) . . . . ?
C9 N4 C11 C12 101.24(18) . . . . ?
C10 N2 C3 C2 82.4(2) . . . . ?
C10 N2 C4 O6 -177.46(18) . . . . ?
C10 N2 C4 N3 1.9(3) . . . . ?
C10 N4 C9 O7 178.16(18) . . . . ?
C10 N4 C9 N3 -1.5(2) . . . . ?
C10 N4 C11 C12 -77.1(2) . . . . ?
C11 N4 C9 O7 -0.1(3) . . . . ?
C11 N4 C9 N3 -179.70(15) . . . . ?
C11 N4 C10 O5 3.2(3) . . . . ?
C11 N4 C10 N2 -176.57(15) . . . . ?
C11 C12 C13 O1 6.5(3) . . . . ?
C11 C12 C13 O2 -174.57(18) . . . . ?
